data_8102800
loop_
_publ_author_name
'Wolfgang Frey'
'Hua Yang'
'Andreas Marc Palmer'
'Volker J\"ager'

_publ_section_title
;
 Crystal structure of
 (3R,4R,5R,6R)-2-benzyl-3-methyl-4,5-O-isopropylidenedioxy-6-(N-benzylhydroxylamino)-tetrahydro-1,2-oxazine,
 C22H28N2O4
;
_journal_issue 3
_journal_name_full 'Zeitschrift f\"ur Kristallographie - New Crystal Structures'
_journal_page_first 587
_journal_volume 225
_journal_year 2010
_chemical_absolute_configuration syn
_chemical_formula_moiety 'C22 H28 N2 O4'
_chemical_formula_sum 'C22 H28 N2 O4'
_chemical_formula_weight 384.46
_chemical_name_systematic
; 
(3R,4R,5R,6R)-2-benzyl-3-methyl-4,5-O-isopropylidene-
dioxy-6-(N-benzyl-hydroxylamino)-tetrahydro-1,2-oxazine
;
_space_group_IT_number 19
_symmetry_cell_setting orthorhombic
_symmetry_space_group_name_Hall 'P 2ac 2ab'
_symmetry_space_group_name_H-M 'P 21 21 21'
_atom_sites_solution_hydrogens geom
_atom_sites_solution_primary direct
_atom_sites_solution_secondary difmap
_audit_creation_method SHELXL-97
_cell_angle_alpha 90.00
_cell_angle_beta 90.00
_cell_angle_gamma 90.00
_cell_formula_units_Z 4
_cell_length_a 10.2132(15)
_cell_length_b 13.211(2)
_cell_length_c 15.574(3)
_cell_measurement_reflns_used 26
_cell_measurement_temperature 293(2)
_cell_measurement_theta_max 17
_cell_measurement_theta_min 16
_cell_volume 2101.3(6)
_computing_cell_refinement 'Siemens P3/PC Data Collection System'
_computing_data_collection 'Siemens P3/PC Data Collection System'
_computing_data_reduction 'SHELXTL-plus, XDISK (Sheldrick, 1991)'
_computing_molecular_graphics 'SHELXTL-plus, XP (Sheldrick, 1991)'
_computing_structure_refinement 'SHELXL-97 (Sheldrick, 1997)'
_computing_structure_solution 'SHELXS-97 (Sheldrick, 1990)'
_diffrn_ambient_temperature 293(2)
_diffrn_measured_fraction_theta_full 0.999
_diffrn_measured_fraction_theta_max 0.999
_diffrn_measurement_device_type 'Nicolet P3'
_diffrn_measurement_method Wyckoff-Scan
_diffrn_radiation_monochromator graphite
_diffrn_radiation_source 'fine-focus sealed tube'
_diffrn_radiation_type MoK\a
_diffrn_radiation_wavelength 0.71073
_diffrn_reflns_av_R_equivalents 0.0325
_diffrn_reflns_av_sigmaI/netI 0.0268
_diffrn_reflns_limit_h_max 15
_diffrn_reflns_limit_h_min 0
_diffrn_reflns_limit_k_max 19
_diffrn_reflns_limit_k_min 0
_diffrn_reflns_limit_l_max 23
_diffrn_reflns_limit_l_min -23
_diffrn_reflns_number 8223
_diffrn_reflns_theta_full 32.50
_diffrn_reflns_theta_max 32.50
_diffrn_reflns_theta_min 2.38
_diffrn_standards_decay_% 3
_diffrn_standards_interval_count 50
_diffrn_standards_number 3
_exptl_absorpt_coefficient_mu 0.084
_exptl_absorpt_correction_type none
_exptl_crystal_colour colourless
_exptl_crystal_density_diffrn 1.215
_exptl_crystal_density_method 'not measured'
_exptl_crystal_description prism
_exptl_crystal_F_000 824
_exptl_crystal_size_max 0.9
_exptl_crystal_size_mid 0.6
_exptl_crystal_size_min 0.5
_refine_diff_density_max 0.163
_refine_diff_density_min -0.152
_refine_diff_density_rms 0.032
_refine_ls_abs_structure_details 'Flack H D (1983), Acta Cryst. A39, 876-881'
_refine_ls_abs_structure_Flack -0.4(7)
_refine_ls_extinction_coef 0.304(6)
_refine_ls_extinction_expression Fc^*^=kFc[1+0.001xFc^2^\l^3^/sin(2\q)]^-1/4^
_refine_ls_extinction_method SHELXL
_refine_ls_goodness_of_fit_ref 1.067
_refine_ls_hydrogen_treatment mixed
_refine_ls_matrix_type full
_refine_ls_number_parameters 261
_refine_ls_number_reflns 7601
_refine_ls_number_restraints 0
_refine_ls_restrained_S_all 1.067
_refine_ls_R_factor_all 0.0516
_refine_ls_R_factor_gt 0.0416
_refine_ls_shift/su_max 0.001
_refine_ls_shift/su_mean 0.000
_refine_ls_structure_factor_coef Fsqd
_refine_ls_weighting_details 'calc w=1/[\s^2^(Fo^2^)+(0.0458P)^2^+0.1605P] where P=(Fo^2^+2Fc^2^)/3'
_refine_ls_weighting_scheme calc
_refine_ls_wR_factor_gt 0.0994
_refine_ls_wR_factor_ref 0.1053
_reflns_number_gt 6572
_reflns_number_total 7601
_reflns_threshold_expression >2sigma(I)
_cod_data_source_file 1267-3111.cff
_cod_data_source_block wf1448yh
_cod_database_code 8102800

loop_
_symmetry_equiv_pos_as_xyz
'x, y, z'
'-x+1/2, -y, z+1/2'
'-x, y+1/2, -z+1/2'
'x+1/2, -y+1/2, -z'

loop_
_atom_site_label
_atom_site_type_symbol
_atom_site_fract_x
_atom_site_fract_y
_atom_site_fract_z
_atom_site_U_iso_or_equiv
_atom_site_adp_type
_atom_site_occupancy
_atom_site_symmetry_multiplicity
_atom_site_calc_flag
_atom_site_refinement_flags
_atom_site_disorder_assembly
_atom_site_disorder_group
O1 O 0.18785(8) 0.38365(6) 0.14372(5) 0.03579(16) Uani 1 1 d . . .
N1 N 0.12754(9) 0.37239(7) 0.22920(6) 0.03444(17) Uani 1 1 d . . .
C1 C 0.19903(11) 0.48878(8) 0.12226(7) 0.0362(2) Uani 1 1 d . . .
H1 H 0.2515 0.4914 0.0696 0.043 Uiso 1 1 calc R . .
N2 N 0.07843(11) 0.54082(7) 0.10271(6) 0.0402(2) Uani 1 1 d . . .
O2 O 0.00192(11) 0.55421(8) 0.17991(6) 0.0517(2) Uani 1 1 d . . .
H2A H 0.0021(19) 0.4965(14) 0.2060(12) 0.059(5) Uiso 1 1 d . . .
C2 C 0.27787(11) 0.54567(8) 0.19004(7) 0.0380(2) Uani 1 1 d . . .
H2 H 0.2576 0.6181 0.1874 0.046 Uiso 1 1 calc R . .
O3 O 0.39237(9) 0.52838(8) 0.31786(6) 0.0476(2) Uani 1 1 d . . .
C3 C 0.26578(11) 0.50800(8) 0.28204(7) 0.0363(2) Uani 1 1 d . . .
H3 H 0.1991 0.5474 0.3125 0.044 Uiso 1 1 calc R . .
O4 O 0.41361(9) 0.52963(8) 0.17183(6) 0.0476(2) Uani 1 1 d . . .
C4 C 0.23534(11) 0.39481(8) 0.28989(7) 0.0360(2) Uani 1 1 d . . .
H4 H 0.3130 0.3554 0.2740 0.043 Uiso 1 1 calc R . .
C5 C 0.19672(18) 0.36998(15) 0.38199(9) 0.0621(4) Uani 1 1 d . . .
H5A H 0.1917 0.2979 0.3889 0.093 Uiso 1 1 calc R . .
H5B H 0.1130 0.3995 0.3944 0.093 Uiso 1 1 calc R . .
H5C H 0.2611 0.3969 0.4206 0.093 Uiso 1 1 calc R . .
C6 C 0.48337(12) 0.54763(10) 0.24967(9) 0.0458(3) Uani 1 1 d . . .
C7 C 0.59717(16) 0.47438(16) 0.25450(13) 0.0709(5) Uani 1 1 d . . .
H7A H 0.6417 0.4827 0.3083 0.106 Uiso 1 1 calc R . .
H7B H 0.6569 0.4877 0.2083 0.106 Uiso 1 1 calc R . .
H7C H 0.5651 0.4063 0.2499 0.106 Uiso 1 1 calc R . .
C8 C 0.52701(19) 0.65743(14) 0.25454(14) 0.0725(5) Uani 1 1 d . . .
H8A H 0.5668 0.6700 0.3094 0.109 Uiso 1 1 calc R . .
H8B H 0.4525 0.7009 0.2475 0.109 Uiso 1 1 calc R . .
H8C H 0.5893 0.6708 0.2098 0.109 Uiso 1 1 calc R . .
C9 C 0.08937(13) 0.26459(9) 0.23094(9) 0.0466(3) Uani 1 1 d . . .
H9A H 0.0567 0.2475 0.2876 0.056 Uiso 1 1 calc R . .
H9B H 0.1656 0.2229 0.2196 0.056 Uiso 1 1 calc R . .
C10 C -0.01480(13) 0.24234(8) 0.16490(8) 0.0420(2) Uani 1 1 d . . .
C11 C 0.01445(17) 0.18772(12) 0.09138(11) 0.0575(3) Uani 1 1 d . . .
H11 H 0.0986 0.1624 0.0835 0.069 Uiso 1 1 calc R . .
C12 C -0.0809(2) 0.17048(14) 0.02930(12) 0.0688(5) Uani 1 1 d . . .
H12 H -0.0601 0.1342 -0.0200 0.083 Uiso 1 1 calc R . .
C13 C -0.20590(19) 0.20683(13) 0.04063(11) 0.0629(4) Uani 1 1 d . . .
H13 H -0.2694 0.1959 -0.0011 0.075 Uiso 1 1 calc R . .
C14 C -0.23642(15) 0.25950(11) 0.11414(11) 0.0560(3) Uani 1 1 d . . .
H14 H -0.3211 0.2835 0.1223 0.067 Uiso 1 1 calc R . .
C15 C -0.14133(14) 0.27710(10) 0.17633(9) 0.0475(3) Uani 1 1 d . . .
H15 H -0.1630 0.3125 0.2260 0.057 Uiso 1 1 calc R . .
C16 C -0.00105(13) 0.48879(9) 0.03790(8) 0.0428(2) Uani 1 1 d . . .
H16A H -0.0383 0.4278 0.0625 0.051 Uiso 1 1 calc R . .
H16B H 0.0540 0.4692 -0.0100 0.051 Uiso 1 1 calc R . .
C17 C -0.10998(12) 0.55673(10) 0.00618(8) 0.0435(2) Uani 1 1 d . . .
C18 C -0.23944(18) 0.53034(17) 0.01442(15) 0.0793(6) Uani 1 1 d . . .
H18 H -0.2616 0.4693 0.0404 0.095 Uiso 1 1 calc R . .
C19 C -0.3380(2) 0.5943(2) -0.01578(19) 0.1029(9) Uani 1 1 d . . .
H19 H -0.4254 0.5763 -0.0086 0.124 Uiso 1 1 calc R . .
C20 C -0.3067(2) 0.68359(18) -0.05609(14) 0.0798(6) Uani 1 1 d . . .
H20 H -0.3722 0.7250 -0.0781 0.096 Uiso 1 1 calc R . .
C21 C -0.1788(2) 0.71071(13) -0.06343(11) 0.0670(5) Uani 1 1 d . . .
H21 H -0.1572 0.7718 -0.0894 0.080 Uiso 1 1 calc R . .
C22 C -0.08008(17) 0.64844(11) -0.03264(10) 0.0538(3) Uani 1 1 d . . .
H22 H 0.0069 0.6683 -0.0380 0.065 Uiso 1 1 calc R . .

loop_
_atom_site_aniso_label
_atom_site_aniso_U_11
_atom_site_aniso_U_22
_atom_site_aniso_U_33
_atom_site_aniso_U_23
_atom_site_aniso_U_13
_atom_site_aniso_U_12
O1 0.0429(4) 0.0311(3) 0.0333(3) 0.0000(3) 0.0014(3) 0.0014(3)
N1 0.0363(4) 0.0330(4) 0.0340(4) 0.0043(3) -0.0023(3) -0.0034(3)
C1 0.0403(5) 0.0335(4) 0.0348(4) 0.0054(4) -0.0015(4) -0.0022(4)
N2 0.0461(5) 0.0353(4) 0.0391(4) 0.0036(4) -0.0072(4) 0.0025(4)
O2 0.0571(5) 0.0518(5) 0.0463(5) -0.0058(4) -0.0034(4) 0.0192(4)
C2 0.0395(5) 0.0320(4) 0.0425(5) 0.0047(4) -0.0040(4) -0.0046(4)
O3 0.0397(4) 0.0592(5) 0.0440(4) -0.0022(4) -0.0070(3) -0.0114(4)
C3 0.0344(4) 0.0373(5) 0.0370(5) -0.0033(4) -0.0026(4) -0.0004(4)
O4 0.0386(4) 0.0590(5) 0.0452(4) 0.0062(4) 0.0008(3) -0.0106(4)
C4 0.0350(5) 0.0380(5) 0.0350(4) 0.0047(4) -0.0036(4) -0.0025(4)
C5 0.0661(9) 0.0819(10) 0.0382(6) 0.0150(6) -0.0061(6) -0.0228(8)
C6 0.0379(5) 0.0484(6) 0.0513(6) 0.0028(5) -0.0039(5) -0.0069(5)
C7 0.0530(8) 0.0870(12) 0.0726(10) 0.0070(9) -0.0006(8) 0.0175(8)
C8 0.0650(10) 0.0612(9) 0.0912(13) 0.0015(9) -0.0083(9) -0.0277(8)
C9 0.0490(6) 0.0342(5) 0.0566(7) 0.0113(5) -0.0122(6) -0.0083(4)
C10 0.0461(6) 0.0317(4) 0.0481(6) 0.0045(4) -0.0049(5) -0.0086(4)
C11 0.0548(8) 0.0517(7) 0.0660(9) -0.0100(7) 0.0045(7) -0.0080(6)
C12 0.0810(12) 0.0668(9) 0.0586(9) -0.0181(7) 0.0012(8) -0.0183(9)
C13 0.0727(10) 0.0582(8) 0.0578(8) -0.0007(6) -0.0199(8) -0.0183(7)
C14 0.0470(7) 0.0512(7) 0.0696(9) 0.0044(6) -0.0118(7) -0.0074(6)
C15 0.0495(6) 0.0432(6) 0.0498(6) -0.0008(5) -0.0033(5) -0.0050(5)
C16 0.0483(6) 0.0382(5) 0.0418(5) 0.0025(4) -0.0093(5) 0.0024(5)
C17 0.0466(6) 0.0461(6) 0.0377(5) 0.0024(4) -0.0082(4) 0.0038(5)
C18 0.0529(8) 0.0828(12) 0.1021(14) 0.0302(11) -0.0178(9) -0.0071(8)
C19 0.0496(9) 0.128(2) 0.131(2) 0.0267(17) -0.0231(12) 0.0090(11)
C20 0.0765(12) 0.0906(13) 0.0723(11) -0.0004(10) -0.0253(10) 0.0371(11)
C21 0.0923(13) 0.0573(8) 0.0515(8) 0.0069(6) -0.0108(8) 0.0248(9)
C22 0.0607(8) 0.0484(7) 0.0523(7) 0.0083(6) -0.0040(6) 0.0064(6)

loop_
_atom_type_symbol
_atom_type_description
_atom_type_scat_dispersion_real
_atom_type_scat_dispersion_imag
_atom_type_scat_source
C C 0.0033 0.0016 'International Tables Vol C Tables 4.2.6.8 and 6.1.1.4'
H H 0.0000 0.0000 'International Tables Vol C Tables 4.2.6.8 and 6.1.1.4'
N N 0.0061 0.0033 'International Tables Vol C Tables 4.2.6.8 and 6.1.1.4'
O O 0.0106 0.0060 'International Tables Vol C Tables 4.2.6.8 and 6.1.1.4'

loop_
_geom_angle_atom_site_label_1
_geom_angle_atom_site_label_2
_geom_angle_atom_site_label_3
_geom_angle
_geom_angle_site_symmetry_1
_geom_angle_site_symmetry_3
_geom_angle_publ_flag
C1 O1 N1 109.98(7) . . ?
O1 N1 C9 102.96(9) . . ?
O1 N1 C4 104.21(8) . . ?
C9 N1 C4 112.17(9) . . ?
O1 C1 N2 116.29(9) . . ?
O1 C1 C2 110.99(8) . . ?
N2 C1 C2 111.21(9) . . ?
O1 C1 H1 105.8 . . ?
N2 C1 H1 105.8 . . ?
C2 C1 H1 105.8 . . ?
C1 N2 O2 110.15(8) . . ?
C1 N2 C16 113.23(9) . . ?
O2 N2 C16 109.32(10) . . ?
N2 O2 H2A 106.4(12) . . ?
O4 C2 C3 102.52(9) . . ?
O4 C2 C1 107.53(10) . . ?
C3 C2 C1 116.58(9) . . ?
O4 C2 H2 109.9 . . ?
C3 C2 H2 109.9 . . ?
C1 C2 H2 109.9 . . ?
C3 O3 C6 109.25(9) . . ?
O3 C3 C2 103.40(9) . . ?
O3 C3 C4 109.58(9) . . ?
C2 C3 C4 114.26(9) . . ?
O3 C3 H3 109.8 . . ?
C2 C3 H3 109.8 . . ?
C4 C3 H3 109.8 . . ?
C6 O4 C2 106.91(9) . . ?
N1 C4 C5 111.43(10) . . ?
N1 C4 C3 107.16(8) . . ?
C5 C4 C3 109.74(11) . . ?
N1 C4 H4 109.5 . . ?
C5 C4 H4 109.5 . . ?
C3 C4 H4 109.5 . . ?
C4 C5 H5A 109.5 . . ?
C4 C5 H5B 109.5 . . ?
H5A C5 H5B 109.5 . . ?
C4 C5 H5C 109.5 . . ?
H5A C5 H5C 109.5 . . ?
H5B C5 H5C 109.5 . . ?
O4 C6 O3 106.03(9) . . ?
O4 C6 C7 108.61(13) . . ?
O3 C6 C7 110.33(12) . . ?
O4 C6 C8 110.38(12) . . ?
O3 C6 C8 108.82(13) . . ?
C7 C6 C8 112.49(14) . . ?
C6 C7 H7A 109.5 . . ?
C6 C7 H7B 109.5 . . ?
H7A C7 H7B 109.5 . . ?
C6 C7 H7C 109.5 . . ?
H7A C7 H7C 109.5 . . ?
H7B C7 H7C 109.5 . . ?
C6 C8 H8A 109.5 . . ?
C6 C8 H8B 109.5 . . ?
H8A C8 H8B 109.5 . . ?
C6 C8 H8C 109.5 . . ?
H8A C8 H8C 109.5 . . ?
H8B C8 H8C 109.5 . . ?
N1 C9 C10 111.19(9) . . ?
N1 C9 H9A 109.4 . . ?
C10 C9 H9A 109.4 . . ?
N1 C9 H9B 109.4 . . ?
C10 C9 H9B 109.4 . . ?
H9A C9 H9B 108.0 . . ?
C15 C10 C11 118.72(13) . . ?
C15 C10 C9 120.44(12) . . ?
C11 C10 C9 120.84(13) . . ?
C10 C11 C12 120.56(16) . . ?
C10 C11 H11 119.7 . . ?
C12 C11 H11 119.7 . . ?
C13 C12 C11 120.23(16) . . ?
C13 C12 H12 119.9 . . ?
C11 C12 H12 119.9 . . ?
C12 C13 C14 119.59(15) . . ?
C12 C13 H13 120.2 . . ?
C14 C13 H13 120.2 . . ?
C13 C14 C15 120.38(15) . . ?
C13 C14 H14 119.8 . . ?
C15 C14 H14 119.8 . . ?
C10 C15 C14 120.48(14) . . ?
C10 C15 H15 119.8 . . ?
C14 C15 H15 119.8 . . ?
N2 C16 C17 110.73(10) . . ?
N2 C16 H16A 109.5 . . ?
C17 C16 H16A 109.5 . . ?
N2 C16 H16B 109.5 . . ?
C17 C16 H16B 109.5 . . ?
H16A C16 H16B 108.1 . . ?
C18 C17 C22 118.30(14) . . ?
C18 C17 C16 121.81(13) . . ?
C22 C17 C16 119.90(12) . . ?
C17 C18 C19 120.61(19) . . ?
C17 C18 H18 119.7 . . ?
C19 C18 H18 119.7 . . ?
C20 C19 C18 120.4(2) . . ?
C20 C19 H19 119.8 . . ?
C18 C19 H19 119.8 . . ?
C21 C20 C19 119.23(16) . . ?
C21 C20 H20 120.4 . . ?
C19 C20 H20 120.4 . . ?
C20 C21 C22 120.87(18) . . ?
C20 C21 H21 119.6 . . ?
C22 C21 H21 119.6 . . ?
C21 C22 C17 120.56(16) . . ?
C21 C22 H22 119.7 . . ?
C17 C22 H22 119.7 . . ?

loop_
_geom_bond_atom_site_label_1
_geom_bond_atom_site_label_2
_geom_bond_distance
_geom_bond_site_symmetry_2
_geom_bond_publ_flag
O1 C1 1.4330(12) . ?
O1 N1 1.4744(12) . ?
N1 C9 1.4767(14) . ?
N1 C4 1.4810(14) . ?
C1 N2 1.4431(15) . ?
C1 C2 1.5256(15) . ?
C1 H1 0.9800 . ?
N2 O2 1.4448(14) . ?
N2 C16 1.4664(15) . ?
O2 H2A 0.864(18) . ?
C2 O4 1.4308(15) . ?
C2 C3 1.5218(15) . ?
C2 H2 0.9800 . ?
O3 C3 1.4336(13) . ?
O3 C6 1.4340(16) . ?
C3 C4 1.5322(15) . ?
C3 H3 0.9800 . ?
O4 C6 1.4261(15) . ?
C4 C5 1.5232(17) . ?
C4 H4 0.9800 . ?
C5 H5A 0.9600 . ?
C5 H5B 0.9600 . ?
C5 H5C 0.9600 . ?
C6 C7 1.514(2) . ?
C6 C8 1.519(2) . ?
C7 H7A 0.9600 . ?
C7 H7B 0.9600 . ?
C7 H7C 0.9600 . ?
C8 H8A 0.9600 . ?
C8 H8B 0.9600 . ?
C8 H8C 0.9600 . ?
C9 C10 1.5087(17) . ?
C9 H9A 0.9700 . ?
C9 H9B 0.9700 . ?
C10 C15 1.3830(19) . ?
C10 C11 1.386(2) . ?
C11 C12 1.391(2) . ?
C11 H11 0.9300 . ?
C12 C13 1.375(3) . ?
C12 H12 0.9300 . ?
C13 C14 1.376(2) . ?
C13 H13 0.9300 . ?
C14 C15 1.391(2) . ?
C14 H14 0.9300 . ?
C15 H15 0.9300 . ?
C16 C17 1.5123(17) . ?
C16 H16A 0.9700 . ?
C16 H16B 0.9700 . ?
C17 C18 1.373(2) . ?
C17 C22 1.3881(19) . ?
C18 C19 1.396(3) . ?
C18 H18 0.9300 . ?
C19 C20 1.374(4) . ?
C19 H19 0.9300 . ?
C20 C21 1.359(3) . ?
C20 H20 0.9300 . ?
C21 C22 1.387(2) . ?
C21 H21 0.9300 . ?
C22 H22 0.9300 . ?

loop_
_geom_torsion_atom_site_label_1
_geom_torsion_atom_site_label_2
_geom_torsion_atom_site_label_3
_geom_torsion_atom_site_label_4
_geom_torsion
_geom_torsion_site_symmetry_1
_geom_torsion_site_symmetry_2
_geom_torsion_site_symmetry_3
_geom_torsion_site_symmetry_4
_geom_torsion_publ_flag
C1 O1 N1 C9 164.68(9) . . . . ?
C1 O1 N1 C4 -78.08(10) . . . . ?
N1 O1 C1 N2 -71.36(11) . . . . ?
N1 O1 C1 C2 57.08(11) . . . . ?
O1 C1 N2 O2 71.22(12) . . . . ?
C2 C1 N2 O2 -57.11(12) . . . . ?
O1 C1 N2 C16 -51.53(13) . . . . ?
C2 C1 N2 C16 -179.86(9) . . . . ?
O1 C1 C2 O4 81.73(11) . . . . ?
N2 C1 C2 O4 -147.14(9) . . . . ?
O1 C1 C2 C3 -32.62(14) . . . . ?
N2 C1 C2 C3 98.51(11) . . . . ?
C6 O3 C3 C2 -15.67(12) . . . . ?
C6 O3 C3 C4 106.54(11) . . . . ?
O4 C2 C3 O3 30.40(11) . . . . ?
C1 C2 C3 O3 147.54(10) . . . . ?
O4 C2 C3 C4 -88.63(11) . . . . ?
C1 C2 C3 C4 28.51(14) . . . . ?
C3 C2 O4 C6 -34.66(11) . . . . ?
C1 C2 O4 C6 -158.08(9) . . . . ?
O1 N1 C4 C5 -170.65(11) . . . . ?
C9 N1 C4 C5 -59.98(14) . . . . ?
O1 N1 C4 C3 69.28(10) . . . . ?
C9 N1 C4 C3 179.95(10) . . . . ?
O3 C3 C4 N1 -162.27(9) . . . . ?
C2 C3 C4 N1 -46.79(12) . . . . ?
O3 C3 C4 C5 76.59(13) . . . . ?
C2 C3 C4 C5 -167.94(11) . . . . ?
C2 O4 C6 O3 25.67(12) . . . . ?
C2 O4 C6 C7 144.23(12) . . . . ?
C2 O4 C6 C8 -92.02(13) . . . . ?
C3 O3 C6 O4 -5.18(13) . . . . ?
C3 O3 C6 C7 -122.60(13) . . . . ?
C3 O3 C6 C8 113.54(12) . . . . ?
O1 N1 C9 C10 -65.12(12) . . . . ?
C4 N1 C9 C10 -176.58(10) . . . . ?
N1 C9 C10 C15 -71.56(15) . . . . ?
N1 C9 C10 C11 107.79(14) . . . . ?
C15 C10 C11 C12 1.6(2) . . . . ?
C9 C10 C11 C12 -177.74(14) . . . . ?
C10 C11 C12 C13 -0.6(3) . . . . ?
C11 C12 C13 C14 -0.6(3) . . . . ?
C12 C13 C14 C15 0.8(2) . . . . ?
C11 C10 C15 C14 -1.5(2) . . . . ?
C9 C10 C15 C14 177.86(12) . . . . ?
C13 C14 C15 C10 0.3(2) . . . . ?
C1 N2 C16 C17 -167.76(10) . . . . ?
O2 N2 C16 C17 69.03(12) . . . . ?
N2 C16 C17 C18 -120.30(17) . . . . ?
N2 C16 C17 C22 59.83(16) . . . . ?
C22 C17 C18 C19 0.2(3) . . . . ?
C16 C17 C18 C19 -179.7(2) . . . . ?
C17 C18 C19 C20 1.5(4) . . . . ?
C18 C19 C20 C21 -2.4(4) . . . . ?
C19 C20 C21 C22 1.5(3) . . . . ?
C20 C21 C22 C17 0.2(3) . . . . ?
C18 C17 C22 C21 -1.0(2) . . . . ?
C16 C17 C22 C21 178.84(13) . . . . ?

loop_
_cod_related_entry_id
_cod_related_entry_database
_cod_related_entry_code
1 ChemSpider 30653995
